data_4518563
loop_
_publ_author_name
'Gesslbauer, Sami'
'Hutchinson, George'
'White, Andrew J. P.'
'Bur\'es, Jordi'
'Romain, Charles'

_publ_section_title
;
 Chirality-Induced Catalyst Aggregation: Insights into Catalyst Speciation
 and Activity Using Chiral Aluminum Catalysts in Cyclic Ester Ring-Opening
 Polymerization
;
_journal_issue 7
_journal_name_full 'ACS Catalysis'
_journal_page_first 4084
_journal_page_last 4093
_journal_paper_doi 10.1021/acscatal.0c05245
_journal_volume 11
_journal_year 2021
_chemical_formula_moiety 'C82 H118 Al2 N4 O6, 1.25(C H2 Cl2)'
_chemical_formula_sum 'C83.25 H120.5 Al2 Cl2.5 N4 O6'
_chemical_formula_weight 1415.91
_space_group_crystal_system monoclinic
_space_group_IT_number 14
_space_group_name_Hall '-P 2yn'
_space_group_name_H-M_alt 'P 1 21/n 1'
_atom_sites_solution_hydrogens mixed
_audit_creation_method SHELXL-2017/1
_cell_angle_alpha 90
_cell_angle_beta 112.532(4)
_cell_angle_gamma 90
_cell_formula_units_Z 2
_cell_length_a 14.7009(5)
_cell_length_b 19.8009(6)
_cell_length_c 15.5738(6)
_cell_measurement_reflns_used 4680
_cell_measurement_temperature 173(2)
_cell_measurement_theta_max 27.9570
_cell_measurement_theta_min 2.5820
_cell_volume 4187.3(3)
_computing_cell_refinement 'CrysAlisPro, Rigaku OD'
_computing_data_collection 'CrysAlisPro, Rigaku OD'
_computing_data_reduction 'CrysAlisPro, Rigaku OD'
_computing_molecular_graphics 'Bruker SHELXTL'
_computing_publication_material 'CIFTAB-2014 (Sheldrick, 2017)'
_computing_structure_refinement 'SHELXL-2017/1 (Sheldrick, 2017)'
_computing_structure_solution 'SHELXS-2014 (Sheldrick, 2017)'
_diffrn_ambient_temperature 173(2)
_diffrn_detector_area_resol_mean 16.0382
_diffrn_measured_fraction_theta_full 0.986
_diffrn_measured_fraction_theta_max 0.805
_diffrn_measurement_device_type 'Agilent Xcalibur 3 E'
_diffrn_measurement_method 'omega scans'
_diffrn_radiation_type MoK\a
_diffrn_radiation_wavelength 0.71073
_diffrn_reflns_av_R_equivalents 0.0239
_diffrn_reflns_av_unetI/netI 0.0475
_diffrn_reflns_Laue_measured_fraction_full 0.986
_diffrn_reflns_Laue_measured_fraction_max 0.805
_diffrn_reflns_limit_h_max 18
_diffrn_reflns_limit_h_min -14
_diffrn_reflns_limit_k_max 25
_diffrn_reflns_limit_k_min -14
_diffrn_reflns_limit_l_max 20
_diffrn_reflns_limit_l_min -17
_diffrn_reflns_number 15025
_diffrn_reflns_point_group_measured_fraction_full 0.986
_diffrn_reflns_point_group_measured_fraction_max 0.805
_diffrn_reflns_theta_full 25.242
_diffrn_reflns_theta_max 28.218
_diffrn_reflns_theta_min 2.497
_diffrn_source 'Enhance (Mo) X-ray Source'
_exptl_absorpt_coefficient_mu 0.165
_exptl_absorpt_correction_T_max 0.970
_exptl_absorpt_correction_T_min 0.959
_exptl_absorpt_correction_type analytical
_exptl_absorpt_process_details
; 
CrysAlisPro 1.171.38.46 (Rigaku Oxford Diffraction, 2015) 
Analytical numeric absorption correction using a multifaceted crystal 
model based on expressions derived by R.C. Clark & J.S. Reid. 
(Clark, R. C. & Reid, J. S. (1995). Acta Cryst. A51, 887-897) 
Empirical absorption correction using spherical harmonics, 
implemented in SCALE3 ABSPACK scaling algorithm. 
;
_exptl_crystal_colour Colourless
_exptl_crystal_density_diffrn 1.123
_exptl_crystal_description blocks
_exptl_crystal_F_000 1529
_exptl_crystal_size_max 0.445
_exptl_crystal_size_mid 0.343
_exptl_crystal_size_min 0.236
_refine_diff_density_max 0.735
_refine_diff_density_min -0.845
_refine_diff_density_rms 0.079
_refine_ls_extinction_method none
_refine_ls_goodness_of_fit_ref 1.030
_refine_ls_hydrogen_treatment mixed
_refine_ls_matrix_type full
_refine_ls_number_parameters 487
_refine_ls_number_reflns 8327
_refine_ls_number_restraints 1204
_refine_ls_restrained_S_all 1.134
_refine_ls_R_factor_all 0.1134
_refine_ls_R_factor_gt 0.0864
_refine_ls_shift/su_max 0.003
_refine_ls_shift/su_mean 0.000
_refine_ls_structure_factor_coef Fsqd
_refine_ls_weighting_details 'w=1/[\s^2^(Fo^2^)+(0.1295P)^2^+6.5104P] where P=(Fo^2^+2Fc^2^)/3'
_refine_ls_weighting_scheme calc
_refine_ls_wR_factor_gt 0.2313
_refine_ls_wR_factor_ref 0.2563
_reflns_Friedel_coverage 0.000
_reflns_number_gt 6052
_reflns_number_total 8327
_reflns_threshold_expression 'I > 2\s(I)'
_cod_data_source_file cs0c05245_si_002.cif
_cod_data_source_block rac-2
_cod_depositor_comments 'Adding full bibliography for 4518561--4518563.cif.'
_cod_original_sg_symbol_H-M 'P 21/n'
_cod_original_formula_sum 'C83.25 H120.50 Al2 Cl2.50 N4 O6'
_cod_database_code 4518563
_shelx_shelxl_version_number 2017/1
_shelx_space_group_comment
; 
The symmetry employed for this shelxl refinement is uniquely defined 
by the following loop, which should always be used as a source of 
symmetry information in preference to the above space-group names. 
They are only intended as comments. 
;

loop_
_space_group_symop_operation_xyz
'x, y, z'
'-x+1/2, y+1/2, -z+1/2'
'-x, -y, -z'
'x-1/2, -y-1/2, z-1/2'

loop_
_atom_site_label
_atom_site_type_symbol
_atom_site_fract_x
_atom_site_fract_y
_atom_site_fract_z
_atom_site_U_iso_or_equiv
_atom_site_adp_type
_atom_site_occupancy
_atom_site_site_symmetry_order
_atom_site_calc_flag
_atom_site_refinement_flags_posn
_atom_site_refinement_flags_adp
_atom_site_refinement_flags_occupancy
_atom_site_disorder_assembly
_atom_site_disorder_group
Al1 Al 0.08419(6) 0.45354(4) 0.52679(6) 0.0204(2) Uani 1 1 d . . . . .
O1 O 0.12849(15) 0.47345(11) 0.43413(14) 0.0297(5) Uani 1 1 d D . . . .
C1 C 0.1856(3) 0.4273(2) 0.4220(2) 0.0288(13) Uani 0.607(5) 1 d DG U P A 1
C2 C 0.2554(3) 0.43988(18) 0.3839(3) 0.0332(12) Uani 0.607(5) 1 d DG U P A 1
C3 C 0.3168(3) 0.3883(2) 0.3780(3) 0.0538(15) Uani 0.607(5) 1 d DG U P A 1
H3A H 0.364467 0.396891 0.351990 0.065 Uiso 0.607(5) 1 calc R U P A 1
C4 C 0.3084(3) 0.3240(2) 0.4101(4) 0.0711(17) Uani 0.607(5) 1 d DG U P A 1
C5 C 0.2386(3) 0.3114(2) 0.4482(3) 0.0600(16) Uani 0.607(5) 1 d DG U P A 1
H5A H 0.232905 0.267440 0.470172 0.072 Uiso 0.607(5) 1 calc R U P A 1
C6 C 0.1772(3) 0.3630(3) 0.4541(2) 0.0318(14) Uani 0.607(5) 1 d DG U P A 1
C21 C 0.2684(4) 0.5094(3) 0.3476(3) 0.0377(12) Uani 0.607(5) 1 d D U P A 1
C22 C 0.2830(6) 0.5645(4) 0.4154(5) 0.0556(15) Uani 0.607(5) 1 d D U P A 1
H22A H 0.233801 0.560754 0.443375 0.083 Uiso 0.607(5) 1 calc R U P A 1
H22B H 0.349158 0.561157 0.464060 0.083 Uiso 0.607(5) 1 calc R U P A 1
H22C H 0.275691 0.608082 0.383665 0.083 Uiso 0.607(5) 1 calc R U P A 1
C23 C 0.1668(5) 0.5225(5) 0.2626(5) 0.0592(15) Uani 0.607(5) 1 d D U P A 1
H23A H 0.155368 0.486454 0.216436 0.089 Uiso 0.607(5) 1 calc R U P A 1
H23B H 0.112968 0.522929 0.285014 0.089 Uiso 0.607(5) 1 calc R U P A 1
H23C H 0.169493 0.566099 0.233924 0.089 Uiso 0.607(5) 1 calc R U P A 1
C24 C 0.3440(5) 0.5143(4) 0.3034(5) 0.0538(14) Uani 0.607(5) 1 d D U P A 1
H24A H 0.333643 0.477536 0.258594 0.081 Uiso 0.607(5) 1 calc R U P A 1
H24B H 0.336900 0.557804 0.271428 0.081 Uiso 0.607(5) 1 calc R U P A 1
H24C H 0.410367 0.510879 0.351823 0.081 Uiso 0.607(5) 1 calc R U P A 1
C25 C 0.3768(7) 0.2652(5) 0.4049(6) 0.106(2) Uani 0.607(5) 1 d D U P A 1
C26 C 0.4920(7) 0.2868(6) 0.4607(9) 0.115(2) Uani 0.607(5) 1 d D U P A 1
H26A H 0.501786 0.301375 0.523783 0.173 Uiso 0.607(5) 1 calc R U P A 1
H26B H 0.534617 0.247972 0.464038 0.173 Uiso 0.607(5) 1 calc R U P A 1
H26C H 0.508687 0.323926 0.427786 0.173 Uiso 0.607(5) 1 calc R U P A 1
C27 C 0.3582(10) 0.2438(7) 0.3141(7) 0.128(3) Uani 0.607(5) 1 d D U P A 1
H27A H 0.403277 0.206976 0.315558 0.191 Uiso 0.607(5) 1 calc R U P A 1
H27B H 0.290041 0.227814 0.285078 0.191 Uiso 0.607(5) 1 calc R U P A 1
H27C H 0.368135 0.281618 0.278064 0.191 Uiso 0.607(5) 1 calc R U P A 1
C28 C 0.3793(9) 0.2020(6) 0.4726(8) 0.107(2) Uani 0.607(5) 1 d D U P A 1
H28A H 0.392477 0.218797 0.535453 0.161 Uiso 0.607(5) 1 calc R U P A 1
H28B H 0.315623 0.178760 0.448681 0.161 Uiso 0.607(5) 1 calc R U P A 1
H28C H 0.431399 0.170456 0.474499 0.161 Uiso 0.607(5) 1 calc R U P A 1
C1' C 0.1977(5) 0.4206(5) 0.4351(4) 0.037(2) Uiso 0.393(5) 1 d DG U P A 2
C2' C 0.2764(6) 0.4322(3) 0.4085(4) 0.054(2) Uiso 0.393(5) 1 d DG U P A 2
C3' C 0.3433(5) 0.3807(4) 0.4156(5) 0.056(2) Uiso 0.393(5) 1 d DG U P A 2
H3'A H 0.397117 0.388631 0.397429 0.068 Uiso 0.393(5) 1 calc R U P A 2
C4' C 0.3314(6) 0.3177(4) 0.4493(5) 0.069(3) Uiso 0.393(5) 1 d DG U P A 2
C5' C 0.2526(6) 0.3062(4) 0.4759(4) 0.063(3) Uiso 0.393(5) 1 d DG U P A 2
H5'A H 0.244492 0.263112 0.498908 0.075 Uiso 0.393(5) 1 calc R U P A 2
C6' C 0.1858(5) 0.3576(5) 0.4688(3) 0.047(3) Uiso 0.393(5) 1 d DG U P A 2
C21' C 0.2947(8) 0.4998(6) 0.3727(5) 0.066(2) Uiso 0.393(5) 1 d D U P A 2
C22' C 0.3278(9) 0.5508(6) 0.4448(8) 0.060(2) Uiso 0.393(5) 1 d D U P A 2
H22D H 0.338563 0.593431 0.418160 0.089 Uiso 0.393(5) 1 calc R U P A 2
H22E H 0.277695 0.557281 0.471178 0.089 Uiso 0.393(5) 1 calc R U P A 2
H22F H 0.389592 0.536133 0.493825 0.089 Uiso 0.393(5) 1 calc R U P A 2
C23' C 0.1989(9) 0.5294(8) 0.2947(9) 0.070(2) Uiso 0.393(5) 1 d D U P A 2
H23D H 0.173009 0.496813 0.243745 0.106 Uiso 0.393(5) 1 calc R U P A 2
H23E H 0.149149 0.538074 0.320989 0.106 Uiso 0.393(5) 1 calc R U P A 2
H23F H 0.215039 0.571709 0.271134 0.106 Uiso 0.393(5) 1 calc R U P A 2
C24' C 0.3668(9) 0.4917(7) 0.3220(9) 0.060(2) Uiso 0.393(5) 1 d D U P A 2
H24D H 0.341941 0.456839 0.273884 0.090 Uiso 0.393(5) 1 calc R U P A 2
H24E H 0.372156 0.534685 0.293130 0.090 Uiso 0.393(5) 1 calc R U P A 2
H24F H 0.431849 0.478383 0.366936 0.090 Uiso 0.393(5) 1 calc R U P A 2
C25' C 0.4065(9) 0.2613(7) 0.4547(7) 0.101(2) Uiso 0.393(5) 1 d D U P A 2
C26' C 0.4675(12) 0.2515(10) 0.5513(9) 0.121(3) Uiso 0.393(5) 1 d D U P A 2
H26D H 0.425768 0.243387 0.586483 0.182 Uiso 0.393(5) 1 calc R U P A 2
H26E H 0.510733 0.212522 0.557791 0.182 Uiso 0.393(5) 1 calc R U P A 2
H26F H 0.507609 0.291957 0.575415 0.182 Uiso 0.393(5) 1 calc R U P A 2
C27' C 0.4569(13) 0.2747(9) 0.3870(11) 0.108(3) Uiso 0.393(5) 1 d D U P A 2
H27D H 0.406835 0.280353 0.324134 0.162 Uiso 0.393(5) 1 calc R U P A 2
H27E H 0.496472 0.315971 0.405552 0.162 Uiso 0.393(5) 1 calc R U P A 2
H27F H 0.499596 0.236536 0.387928 0.162 Uiso 0.393(5) 1 calc R U P A 2
C28' C 0.3418(12) 0.1949(8) 0.4113(12) 0.107(3) Uiso 0.393(5) 1 d D U P A 2
H28D H 0.300986 0.202814 0.345623 0.160 Uiso 0.393(5) 1 calc R U P A 2
H28E H 0.385700 0.156468 0.416658 0.160 Uiso 0.393(5) 1 calc R U P A 2
H28F H 0.299305 0.184919 0.445211 0.160 Uiso 0.393(5) 1 calc R U P A 2
N7 N 0.10078(16) 0.35477(13) 0.49226(15) 0.0279(6) Uani 1 1 d D . . . .
H7 H 0.0492(4) 0.3426(6) 0.4407(4) 0.025(8) Uiso 1 1 d D . . . .
C8 C 0.1042(2) 0.30716(15) 0.5665(2) 0.0298(7) Uani 1 1 d . . . . .
H8A H 0.170675 0.309477 0.617975 0.036 Uiso 1 1 calc R U . . .
C9 C 0.0814(3) 0.23345(17) 0.5347(3) 0.0439(9) Uani 1 1 d . . . . .
H9A H 0.018198 0.231503 0.480172 0.053 Uiso 1 1 calc R U . . .
H9B H 0.133701 0.216025 0.515271 0.053 Uiso 1 1 calc R U . . .
C10 C 0.0747(3) 0.18872(19) 0.6120(3) 0.0559(11) Uani 1 1 d . . . . .
H10A H 0.057985 0.141990 0.588696 0.067 Uiso 1 1 calc R U . . .
H10B H 0.139354 0.187732 0.664763 0.067 Uiso 1 1 calc R U . . .
C11 C -0.0034(3) 0.2152(2) 0.6453(3) 0.0577(12) Uani 1 1 d . . . . .
H11A H -0.068846 0.212839 0.593790 0.069 Uiso 1 1 calc R U . . .
H11B H -0.005043 0.186610 0.696753 0.069 Uiso 1 1 calc R U . . .
C12 C 0.0184(3) 0.28781(19) 0.6784(2) 0.0419(9) Uani 1 1 d . . . . .
H12A H 0.080743 0.289564 0.733851 0.050 Uiso 1 1 calc R U . . .
H12B H -0.035020 0.304887 0.696577 0.050 Uiso 1 1 calc R U . . .
C13 C 0.0268(2) 0.33253(16) 0.6023(2) 0.0288(7) Uani 1 1 d . . . . .
H13A H -0.038070 0.329722 0.548668 0.035 Uiso 1 1 calc R U . . .
N14 N 0.04384(14) 0.40596(12) 0.62740(16) 0.0235(5) Uani 1 1 d D . . . .
H14 H -0.0122(2) 0.4240(4) 0.6278(6) 0.019(8) Uiso 1 1 d D . . . .
C15 C 0.1254(2) 0.41951(15) 0.7154(2) 0.0242(6) Uani 1 1 d . . . . .
C16 C 0.1166(2) 0.42127(16) 0.8014(2) 0.0284(7) Uani 1 1 d . . . . .
H16A H 0.055471 0.410732 0.805629 0.034 Uiso 1 1 calc R U . . .
C17 C 0.1974(2) 0.43842(16) 0.8808(2) 0.0298(7) Uani 1 1 d . . . . .
C18 C 0.2872(2) 0.44960(16) 0.8703(2) 0.0300(7) Uani 1 1 d . . . . .
H18A H 0.344012 0.458161 0.924811 0.036 Uiso 1 1 calc R U . . .
C19 C 0.2982(2) 0.44892(15) 0.7855(2) 0.0270(6) Uani 1 1 d D . . . .
C20 C 0.2123(2) 0.43784(14) 0.7052(2) 0.0231(6) Uani 1 1 d . . . . .
O20 O 0.20816(14) 0.44743(10) 0.61868(14) 0.0241(5) Uani 1 1 d . . . . .
C29 C 0.1914(3) 0.44785(19) 0.9768(2) 0.0386(8) Uani 1 1 d . . . . .
C30 C 0.2691(4) 0.4044(2) 1.0495(3) 0.0591(12) Uani 1 1 d . . . . .
H30A H 0.334592 0.416466 1.051553 0.089 Uiso 1 1 calc R U . . .
H30B H 0.266460 0.412263 1.110585 0.089 Uiso 1 1 calc R U . . .
H30C H 0.256160 0.356623 1.032872 0.089 Uiso 1 1 calc R U . . .
C31 C 0.0907(3) 0.4284(3) 0.9747(3) 0.0665(14) Uani 1 1 d . . . . .
H31A H 0.040043 0.455853 0.928298 0.100 Uiso 1 1 calc R U . . .
H31B H 0.078340 0.380488 0.958357 0.100 Uiso 1 1 calc R U . . .
H31C H 0.088640 0.436128 1.036070 0.100 Uiso 1 1 calc R U . . .
C32 C 0.2121(4) 0.5222(2) 1.0051(3) 0.0585(11) Uani 1 1 d . . . . .
H32A H 0.277117 0.534693 1.006441 0.088 Uiso 1 1 calc R U . . .
H32B H 0.161694 0.550622 0.960078 0.088 Uiso 1 1 calc R U . . .
H32C H 0.210742 0.528697 1.067000 0.088 Uiso 1 1 calc R U . . .
C33 C 0.3967(3) 0.4636(5) 0.7762(4) 0.0309(12) Uani 0.92(4) 1 d D U P B 1
C34 C 0.4820(4) 0.4690(8) 0.8722(3) 0.054(2) Uani 0.92(4) 1 d D U P B 1
H34A H 0.467849 0.505135 0.908318 0.081 Uiso 0.92(4) 1 calc R U P B 1
H34B H 0.489091 0.426074 0.905430 0.081 Uiso 0.92(4) 1 calc R U P B 1
H34C H 0.543367 0.479300 0.863905 0.081 Uiso 0.92(4) 1 calc R U P B 1
C35 C 0.3904(6) 0.5313(4) 0.7255(6) 0.0391(12) Uani 0.92(4) 1 d D U P B 1
H35A H 0.374601 0.567524 0.760301 0.059 Uiso 0.92(4) 1 calc R U P B 1
H35B H 0.453827 0.540810 0.720885 0.059 Uiso 0.92(4) 1 calc R U P B 1
H35C H 0.338863 0.528521 0.662939 0.059 Uiso 0.92(4) 1 calc R U P B 1
C36 C 0.4214(6) 0.4070(4) 0.7221(6) 0.0462(14) Uani 0.92(4) 1 d D U P B 1
H36A H 0.484258 0.416885 0.716620 0.069 Uiso 0.92(4) 1 calc R U P B 1
H36B H 0.426491 0.364156 0.755120 0.069 Uiso 0.92(4) 1 calc R U P B 1
H36C H 0.369272 0.403694 0.659970 0.069 Uiso 0.92(4) 1 calc R U P B 1
C33' C 0.402(2) 0.451(3) 0.783(5) 0.033(10) Uiso 0.08(4) 1 d D U P B 2
C34' C 0.488(5) 0.441(5) 0.877(4) 0.044(10) Uiso 0.08(4) 1 d D U P B 2
H34D H 0.483351 0.396602 0.902318 0.066 Uiso 0.08(4) 1 calc R U P B 2
H34E H 0.550671 0.444358 0.868125 0.066 Uiso 0.08(4) 1 calc R U P B 2
H34F H 0.485758 0.476291 0.920193 0.066 Uiso 0.08(4) 1 calc R U P B 2
C35' C 0.411(7) 0.521(4) 0.745(6) 0.033(10) Uiso 0.08(4) 1 d D U P B 2
H35D H 0.405471 0.555656 0.786630 0.049 Uiso 0.08(4) 1 calc R U P B 2
H35E H 0.475756 0.524542 0.739673 0.049 Uiso 0.08(4) 1 calc R U P B 2
H35F H 0.359139 0.526662 0.682874 0.049 Uiso 0.08(4) 1 calc R U P B 2
C36' C 0.411(9) 0.397(4) 0.715(5) 0.046(10) Uiso 0.08(4) 1 d D U P B 2
H36D H 0.405535 0.351839 0.738487 0.069 Uiso 0.08(4) 1 calc R U P B 2
H36E H 0.359181 0.403451 0.653752 0.069 Uiso 0.08(4) 1 calc R U P B 2
H36F H 0.475799 0.401332 0.710551 0.069 Uiso 0.08(4) 1 calc R U P B 2
O40 O 0.05087(14) 0.53999(10) 0.55463(13) 0.0216(4) Uani 1 1 d D . . . .
C41 C 0.0977(5) 0.5762(3) 0.6407(4) 0.0260(13) Uani 0.712(8) 1 d D U P C 1
H41A H 0.146939 0.546256 0.685884 0.031 Uiso 0.712(8) 1 calc R U P C 1
H41B H 0.047406 0.587372 0.666314 0.031 Uiso 0.712(8) 1 calc R U P C 1
C42 C 0.1479(3) 0.64025(14) 0.6311(3) 0.0309(12) Uani 0.712(8) 1 d DG U P C 1
C43 C 0.1407(3) 0.69970(17) 0.6756(3) 0.0443(13) Uani 0.712(8) 1 d G U P C 1
H43A H 0.101218 0.701131 0.711618 0.053 Uiso 0.712(8) 1 calc R U P C 1
C44 C 0.1912(3) 0.75705(14) 0.6673(3) 0.0555(19) Uani 0.712(8) 1 d G U P C 1
H44A H 0.186291 0.797682 0.697621 0.067 Uiso 0.712(8) 1 calc R U P C 1
C45 C 0.2490(3) 0.75495(16) 0.6145(4) 0.0606(19) Uani 0.712(8) 1 d G U P C 1
H45A H 0.283534 0.794153 0.608832 0.073 Uiso 0.712(8) 1 calc R U P C 1
C46 C 0.2562(3) 0.6955(2) 0.5701(3) 0.0542(16) Uani 0.712(8) 1 d G U P C 1
H46A H 0.295706 0.694072 0.534041 0.065 Uiso 0.712(8) 1 calc R U P C 1
C47 C 0.2057(3) 0.63815(15) 0.5784(3) 0.0416(12) Uani 0.712(8) 1 d G U P C 1
H47A H 0.210634 0.597520 0.548038 0.050 Uiso 0.712(8) 1 calc R U P C 1
C41' C 0.0782(15) 0.5714(9) 0.6441(11) 0.023(3) Uiso 0.288(8) 1 d D U P C 2
H41C H 0.120107 0.540092 0.692740 0.028 Uiso 0.288(8) 1 calc R U P C 2
H41D H 0.018214 0.580872 0.656468 0.028 Uiso 0.288(8) 1 calc R U P C 2
C42' C 0.1333(8) 0.6363(4) 0.6487(8) 0.027(2) Uiso 0.288(8) 1 d DG U P C 2
C43' C 0.1192(7) 0.6873(5) 0.7037(7) 0.040(2) Uiso 0.288(8) 1 d G U P C 2
H43B H 0.079724 0.679216 0.738712 0.048 Uiso 0.288(8) 1 calc R U P C 2
C44' C 0.1630(8) 0.7500(4) 0.7075(8) 0.047(3) Uiso 0.288(8) 1 d G U P C 2
H44B H 0.153355 0.784874 0.745148 0.056 Uiso 0.288(8) 1 calc R U P C 2
C45' C 0.2208(8) 0.7618(4) 0.6563(9) 0.041(2) Uiso 0.288(8) 1 d G U P C 2
H45B H 0.250677 0.804711 0.658946 0.049 Uiso 0.288(8) 1 calc R U P C 2
C46' C 0.2349(8) 0.7108(5) 0.6013(8) 0.044(2) Uiso 0.288(8) 1 d G U P C 2
H46B H 0.274370 0.718891 0.566309 0.053 Uiso 0.288(8) 1 calc R U P C 2
C47' C 0.1911(9) 0.6481(4) 0.5975(7) 0.035(2) Uiso 0.288(8) 1 d G U P C 2
H47B H 0.200739 0.613232 0.559872 0.042 Uiso 0.288(8) 1 calc R U P C 2

loop_
_atom_site_aniso_label
_atom_site_aniso_U_11
_atom_site_aniso_U_22
_atom_site_aniso_U_33
_atom_site_aniso_U_23
_atom_site_aniso_U_13
_atom_site_aniso_U_12
Al1 0.0237(4) 0.0186(4) 0.0197(4) 0.0002(3) 0.0093(3) -0.0018(3)
O1 0.0369(12) 0.0315(12) 0.0271(11) -0.0011(9) 0.0195(10) -0.0064(9)
C1 0.034(3) 0.032(3) 0.029(2) -0.010(2) 0.022(2) -0.006(2)
C2 0.035(3) 0.048(3) 0.027(2) -0.008(2) 0.023(2) -0.008(2)
C3 0.053(3) 0.064(3) 0.063(3) 0.008(3) 0.043(3) 0.014(3)
C4 0.075(3) 0.076(4) 0.089(4) 0.009(3) 0.061(3) 0.026(3)
C5 0.069(3) 0.047(3) 0.087(4) 0.006(3) 0.055(3) 0.018(3)
C6 0.037(3) 0.031(3) 0.041(3) -0.010(2) 0.031(2) -0.001(2)
C21 0.037(2) 0.058(3) 0.029(2) 0.006(2) 0.025(2) -0.012(2)
C22 0.055(3) 0.059(3) 0.053(3) 0.002(3) 0.021(3) -0.020(3)
C23 0.054(3) 0.081(3) 0.047(3) 0.012(3) 0.024(2) -0.018(3)
C24 0.050(3) 0.069(3) 0.056(3) 0.013(3) 0.036(2) -0.005(3)
C25 0.107(3) 0.106(3) 0.117(4) 0.009(3) 0.054(3) 0.014(3)
C26 0.104(4) 0.111(4) 0.127(4) 0.008(3) 0.039(3) 0.010(3)
C27 0.126(4) 0.115(4) 0.131(4) -0.001(4) 0.037(4) 0.011(4)
C28 0.103(3) 0.101(4) 0.121(4) 0.003(3) 0.048(3) 0.016(3)
N7 0.0274(13) 0.0241(13) 0.0326(14) -0.0015(11) 0.0118(11) -0.0040(10)
C8 0.0271(15) 0.0223(15) 0.0336(17) 0.0039(13) 0.0046(13) -0.0010(12)
C9 0.050(2) 0.0248(17) 0.048(2) 0.0020(16) 0.0090(17) -0.0038(15)
C10 0.072(3) 0.0246(18) 0.054(2) 0.0104(17) 0.005(2) -0.0069(18)
C11 0.068(3) 0.047(2) 0.046(2) 0.0157(19) 0.008(2) -0.027(2)
C12 0.043(2) 0.042(2) 0.0366(19) 0.0127(16) 0.0096(16) -0.0129(16)
C13 0.0226(14) 0.0293(16) 0.0277(16) 0.0069(13) 0.0021(12) -0.0068(12)
N14 0.0186(12) 0.0273(13) 0.0246(12) 0.0050(10) 0.0083(10) 0.0001(10)
C15 0.0241(14) 0.0236(15) 0.0225(14) 0.0050(12) 0.0065(12) 0.0007(11)
C16 0.0278(15) 0.0303(16) 0.0292(16) 0.0067(13) 0.0134(13) 0.0006(12)
C17 0.0347(17) 0.0303(16) 0.0238(15) 0.0042(13) 0.0108(13) 0.0014(13)
C18 0.0280(16) 0.0315(17) 0.0244(15) 0.0020(13) 0.0033(12) 0.0001(13)
C19 0.0249(15) 0.0259(15) 0.0284(16) 0.0019(12) 0.0082(12) 0.0013(12)
C20 0.0239(14) 0.0225(14) 0.0227(14) 0.0026(11) 0.0087(12) 0.0029(11)
O20 0.0227(10) 0.0285(11) 0.0221(10) 0.0015(8) 0.0098(8) -0.0015(8)
C29 0.0427(19) 0.047(2) 0.0258(16) -0.0009(15) 0.0125(15) -0.0026(16)
C30 0.078(3) 0.069(3) 0.0270(18) 0.0079(19) 0.017(2) 0.012(2)
C31 0.064(3) 0.110(4) 0.035(2) -0.005(2) 0.030(2) -0.019(3)
C32 0.079(3) 0.055(3) 0.047(2) -0.010(2) 0.029(2) 0.003(2)
C33 0.0203(17) 0.036(3) 0.034(2) 0.0026(19) 0.0072(14) -0.0014(15)
C34 0.023(2) 0.085(7) 0.044(2) 0.009(3) 0.0020(18) -0.009(3)
C35 0.030(3) 0.040(3) 0.045(3) 0.001(2) 0.012(3) -0.008(2)
C36 0.031(3) 0.046(3) 0.070(3) -0.001(2) 0.028(2) 0.005(2)
O40 0.0255(10) 0.0192(10) 0.0176(9) -0.0037(8) 0.0057(8) -0.0025(8)
C41 0.026(3) 0.031(2) 0.019(2) -0.0054(17) 0.0066(19) -0.001(2)
C42 0.032(2) 0.0224(19) 0.025(2) -0.0025(17) -0.0039(19) 0.0023(16)
C43 0.048(2) 0.028(2) 0.041(2) -0.011(2) 0.000(2) 0.0006(19)
C44 0.058(3) 0.027(2) 0.060(3) -0.008(2) -0.001(3) -0.001(2)
C45 0.050(3) 0.036(3) 0.064(3) 0.007(3) -0.013(3) -0.016(2)
C46 0.043(3) 0.049(3) 0.057(3) 0.005(3) 0.005(2) -0.016(2)
C47 0.035(2) 0.034(2) 0.046(3) -0.001(2) 0.005(2) -0.0082(19)

loop_
_atom_type_symbol
_atom_type_description
_atom_type_scat_dispersion_real
_atom_type_scat_dispersion_imag
_atom_type_scat_source
C C 0.0033 0.0016 'International Tables Vol C Tables 4.2.6.8 and 6.1.1.4'
H H 0.0000 0.0000 'International Tables Vol C Tables 4.2.6.8 and 6.1.1.4'
Al Al 0.0645 0.0514 'International Tables Vol C Tables 4.2.6.8 and 6.1.1.4'
Cl Cl 0.1484 0.1585 'International Tables Vol C Tables 4.2.6.8 and 6.1.1.4'
N N 0.0061 0.0033 'International Tables Vol C Tables 4.2.6.8 and 6.1.1.4'
O O 0.0106 0.0060 'International Tables Vol C Tables 4.2.6.8 and 6.1.1.4'

loop_
_geom_angle_atom_site_label_1
_geom_angle_atom_site_label_2
_geom_angle_atom_site_label_3
_geom_angle
_geom_angle_site_symmetry_1
_geom_angle_site_symmetry_3
_geom_angle_publ_flag
O1 Al1 O20 94.67(10) . . ?
O1 Al1 O40 100.84(10) . . ?
O20 Al1 O40 98.56(9) . . ?
O1 Al1 O40 93.18(9) . 3_566 ?
O20 Al1 O40 171.95(10) . 3_566 ?
O40 Al1 O40 78.17(9) . 3_566 ?
O1 Al1 N7 83.46(10) . . ?
O20 Al1 N7 87.69(9) . . ?
O40 Al1 N7 172.04(10) . . ?
O40 Al1 N7 95.00(9) 3_566 . ?
O1 Al1 N14 165.50(11) . . ?
O20 Al1 N14 82.47(9) . . ?
O40 Al1 N14 93.64(9) . . ?
O40 Al1 N14 90.37(9) 3_566 . ?
N7 Al1 N14 82.23(10) . . ?
O1 Al1 Al1 98.98(8) . 3_566 ?
O20 Al1 Al1 137.56(8) . 3_566 ?
O40 Al1 Al1 39.46(6) . 3_566 ?
O40 Al1 Al1 38.71(6) 3_566 3_566 ?
N7 Al1 Al1 133.57(8) . 3_566 ?
N14 Al1 Al1 92.56(7) . 3_566 ?
C1 O1 Al1 113.9(2) . . ?
C1' O1 Al1 107.1(4) . . ?
O1 C1 C2 123.9(3) . . ?
O1 C1 C6 116.1(3) . . ?
C2 C1 C6 120.0 . . ?
C1 C2 C3 120.0 . . ?
C1 C2 C21 122.5(3) . . ?
C3 C2 C21 117.5(3) . . ?
C4 C3 C2 120.0 . . ?
C3 C4 C5 120.0 . . ?
C3 C4 C25 121.1(5) . . ?
C5 C4 C25 118.9(5) . . ?
C4 C5 C6 120.0 . . ?
C5 C6 C1 120.0 . . ?
C5 C6 N7 124.2(3) . . ?
C1 C6 N7 115.8(3) . . ?
C22 C21 C24 110.2(5) . . ?
C22 C21 C2 113.9(4) . . ?
C24 C21 C2 116.4(5) . . ?
C22 C21 C23 107.9(6) . . ?
C24 C21 C23 103.3(4) . . ?
C2 C21 C23 104.1(4) . . ?
C27 C25 C4 113.5(8) . . ?
C27 C25 C28 111.7(9) . . ?
C4 C25 C28 113.3(7) . . ?
C27 C25 C26 112.2(9) . . ?
C4 C25 C26 109.5(7) . . ?
C28 C25 C26 95.4(7) . . ?
C2' C1' C6' 120.0 . . ?
C2' C1' O1 122.5(7) . . ?
C6' C1' O1 117.4(7) . . ?
C3' C2' C1' 120.0 . . ?
C3' C2' C21' 117.2(7) . . ?
C1' C2' C21' 122.8(7) . . ?
C2' C3' C4' 120.0 . . ?
C3' C4' C5' 120.0 . . ?
C3' C4' C25' 118.5(7) . . ?
C5' C4' C25' 121.5(7) . . ?
C4' C5' C6' 120.0 . . ?
C5' C6' C1' 120.0 . . ?
C5' C6' N7 127.7(7) . . ?
C1' C6' N7 112.3(7) . . ?
C22' C21' C2' 112.6(7) . . ?
C22' C21' C24' 111.9(9) . . ?
C2' C21' C24' 110.4(9) . . ?
C22' C21' C23' 105.8(9) . . ?
C2' C21' C23' 112.4(9) . . ?
C24' C21' C23' 103.3(8) . . ?
C26' C25' C27' 118.2(11) . . ?
C26' C25' C4' 107.4(10) . . ?
C27' C25' C4' 111.1(11) . . ?
C26' C25' C28' 111.1(11) . . ?
C27' C25' C28' 102.6(9) . . ?
C4' C25' C28' 105.8(10) . . ?
C6' N7 C8 117.0(4) . . ?
C6 N7 C8 125.9(3) . . ?
C6' N7 Al1 103.4(4) . . ?
C6 N7 Al1 100.7(2) . . ?
C8 N7 Al1 111.84(18) . . ?
N7 C8 C13 105.6(2) . . ?
N7 C8 C9 114.6(3) . . ?
C13 C8 C9 109.2(3) . . ?
C10 C9 C8 111.6(3) . . ?
C11 C10 C9 110.7(3) . . ?
C12 C11 C10 110.8(3) . . ?
C11 C12 C13 110.8(3) . . ?
N14 C13 C12 114.6(3) . . ?
N14 C13 C8 109.9(2) . . ?
C12 C13 C8 112.7(3) . . ?
C15 N14 C13 114.7(2) . . ?
C15 N14 Al1 104.64(16) . . ?
C13 N14 Al1 107.87(18) . . ?
C20 C15 C16 121.9(3) . . ?
C20 C15 N14 113.6(2) . . ?
C16 C15 N14 124.1(3) . . ?
C17 C16 C15 119.9(3) . . ?
C16 C17 C18 117.1(3) . . ?
C16 C17 C29 123.1(3) . . ?
C18 C17 C29 119.8(3) . . ?
C19 C18 C17 124.3(3) . . ?
C18 C19 C20 116.9(3) . . ?
C18 C19 C33 123.0(3) . . ?
C20 C19 C33 120.1(3) . . ?
C18 C19 C33' 120(2) . . ?
C20 C19 C33' 122(2) . . ?
O20 C20 C15 117.4(3) . . ?
O20 C20 C19 123.3(3) . . ?
C15 C20 C19 119.2(3) . . ?
C20 O20 Al1 116.22(18) . . ?
C31 C29 C30 108.6(4) . . ?
C31 C29 C32 109.5(4) . . ?
C30 C29 C32 108.5(3) . . ?
C31 C29 C17 111.5(3) . . ?
C30 C29 C17 110.2(3) . . ?
C32 C29 C17 108.5(3) . . ?
C36 C33 C19 110.1(5) . . ?
C36 C33 C35 109.6(3) . . ?
C19 C33 C35 109.9(4) . . ?
C36 C33 C34 108.0(4) . . ?
C19 C33 C34 111.5(4) . . ?
C35 C33 C34 107.7(4) . . ?
C35' C33' C36' 108.3(16) . . ?
C35' C33' C34' 108.3(16) . . ?
C36' C33' C34' 107.9(16) . . ?
C35' C33' C19 106(5) . . ?
C36' C33' C19 111(6) . . ?
C34' C33' C19 116(5) . . ?
C41' O40 Al1 128.2(9) . . ?
C41 O40 Al1 126.5(3) . . ?
C41 O40 Al1 126.1(3) . 3_566 ?
Al1 O40 Al1 101.83(9) . 3_566 ?
O40 C41 C42 113.9(4) . . ?
C43 C42 C47 120.0 . . ?
C43 C42 C41 122.1(3) . . ?
C47 C42 C41 117.9(3) . . ?
C42 C43 C44 120.0 . . ?
C45 C44 C43 120.0 . . ?
C46 C45 C44 120.0 . . ?
C45 C46 C47 120.0 . . ?
C46 C47 C42 120.0 . . ?
O40 C41' C42' 111.2(11) . . ?
C43' C42' C47' 120.0 . . ?
C43' C42' C41' 116.4(9) . . ?
C47' C42' C41' 123.5(9) . . ?
C44' C43' C42' 120.0 . . ?
C43' C44' C45' 120.0 . . ?
C46' C45' C44' 120.0 . . ?
C45' C46' C47' 120.0 . . ?
C46' C47' C42' 120.0 . . ?

loop_
_geom_bond_atom_site_label_1
_geom_bond_atom_site_label_2
_geom_bond_distance
_geom_bond_site_symmetry_2
_geom_bond_publ_flag
Al1 O1 1.839(2) . ?
Al1 O20 1.840(2) . ?
Al1 O40 1.876(2) . ?
Al1 O40 1.907(2) 3_566 ?
Al1 N7 2.067(3) . ?
Al1 N14 2.099(2) . ?
Al1 Al1 2.9369(17) 3_566 ?
O1 C1 1.304(4) . ?
O1 C1' 1.455(7) . ?
C1 C2 1.3900 . ?
C1 C6 1.3900 . ?
C2 C3 1.3900 . ?
C2 C21 1.527(6) . ?
C3 C4 1.3900 . ?
C4 C5 1.3900 . ?
C4 C25 1.561(10) . ?
C5 C6 1.3900 . ?
C6 N7 1.468(4) . ?
C21 C22 1.476(8) . ?
C21 C24 1.518(7) . ?
C21 C23 1.592(8) . ?
C25 C27 1.399(11) . ?
C25 C28 1.627(11) . ?
C25 C26 1.637(11) . ?
C1' C2' 1.3900 . ?
C1' C6' 1.3900 . ?
C2' C3' 1.3900 . ?
C2' C21' 1.514(12) . ?
C3' C4' 1.3900 . ?
C4' C5' 1.3900 . ?
C4' C25' 1.551(13) . ?
C5' C6' 1.3900 . ?
C6' N7 1.431(7) . ?
C21' C22' 1.449(10) . ?
C21' C24' 1.554(12) . ?
C21' C23' 1.578(11) . ?
C25' C26' 1.439(12) . ?
C25' C27' 1.526(13) . ?
C25' C28' 1.612(13) . ?
N7 C8 1.478(4) . ?
C8 C13 1.530(5) . ?
C8 C9 1.537(5) . ?
C9 C10 1.529(5) . ?
C10 C11 1.522(7) . ?
C11 C12 1.519(6) . ?
C12 C13 1.523(4) . ?
C13 N14 1.502(4) . ?
N14 C15 1.459(4) . ?
C15 C20 1.394(4) . ?
C15 C16 1.394(4) . ?
C16 C17 1.389(4) . ?
C17 C18 1.408(5) . ?
C17 C29 1.542(4) . ?
C18 C19 1.391(4) . ?
C19 C20 1.413(4) . ?
C19 C33 1.537(5) . ?
C19 C33' 1.541(19) . ?
C20 O20 1.340(3) . ?
C29 C31 1.518(6) . ?
C29 C30 1.529(5) . ?
C29 C32 1.533(6) . ?
C33 C36 1.527(6) . ?
C33 C35 1.540(6) . ?
C33 C34 1.544(5) . ?
C33' C35' 1.537(16) . ?
C33' C36' 1.539(16) . ?
C33' C34' 1.541(16) . ?
O40 C41' 1.435(14) . ?
O40 C41 1.441(5) . ?
C41 C42 1.504(6) . ?
C42 C43 1.3900 . ?
C42 C47 1.3900 . ?
C43 C44 1.3900 . ?
C44 C45 1.3900 . ?
C45 C46 1.3900 . ?
C46 C47 1.3900 . ?
C41' C42' 1.506(14) . ?
C42' C43' 1.3900 . ?
C42' C47' 1.3900 . ?
C43' C44' 1.3900 . ?
C44' C45' 1.3900 . ?
C45' C46' 1.3900 . ?
C46' C47' 1.3900 . ?

loop_
_geom_hbond_atom_site_label_D
_geom_hbond_atom_site_label_H
_geom_hbond_atom_site_label_A
_geom_hbond_distance_DH
_geom_hbond_distance_HA
_geom_hbond_distance_DA
_geom_hbond_angle_DHA
_geom_hbond_site_symmetry_A
_geom_hbond_publ_flag
N14 H14 O1 0.9000(1) 2.591(7) 3.343(3) 141.6(8) 3_566 yes
